data_4077262
loop_
_publ_author_name
'Falvello, Larry R.'
'Fern\'andez, Susana'
'Larraz, Carmen'
'Llusar, Rosa'
'Navarro, Rafael'
'Urriolabeitia, Esteban P.'

_publ_section_title
;
 C&#x2212;H Activation in Phosphonium Salts Promoted by Platinum(II)
 Complexes
;
_journal_issue 7
_journal_name_full Organometallics
_journal_page_first 1424
_journal_paper_doi 10.1021/om001034i
_journal_volume 20
_journal_year 2001
_chemical_formula_sum 'C27 H24 Cl3 P Pt'
_chemical_formula_weight 680.87
_chemical_name_systematic
;
 ?
;
_space_group_IT_number 14
_symmetry_cell_setting monoclinic
_symmetry_space_group_name_Hall '-P 2yn'
_symmetry_space_group_name_H-M 'P 1 21/n 1'
_atom_sites_solution_hydrogens geom
_atom_sites_solution_primary direct
_atom_sites_solution_secondary difmap
_audit_creation_method SHELXL-97
_cell_angle_alpha 90.00
_cell_angle_beta 90.517(2)
_cell_angle_gamma 90.00
_cell_formula_units_Z 4
_cell_length_a 10.1058(9)
_cell_length_b 14.9236(13)
_cell_length_c 17.1015(14)
_cell_measurement_temperature 298(2)
_cell_volume 2579.1(4)
_computing_structure_refinement 'SHELXL-97 (Sheldrick, 1997)'
_computing_structure_solution 'SHELXS-97 (Sheldrick, 1990)'
_diffrn_ambient_temperature 298(2)
_diffrn_measured_fraction_theta_full 0.963
_diffrn_measured_fraction_theta_max 0.963
_diffrn_radiation_monochromator graphite
_diffrn_radiation_source 'fine-focus sealed tube'
_diffrn_radiation_type MoK\a
_diffrn_radiation_wavelength 0.71073
_diffrn_reflns_av_R_equivalents 0.0318
_diffrn_reflns_av_sigmaI/netI 0.0491
_diffrn_reflns_limit_h_max 14
_diffrn_reflns_limit_h_min -14
_diffrn_reflns_limit_k_max 9
_diffrn_reflns_limit_k_min -21
_diffrn_reflns_limit_l_max 24
_diffrn_reflns_limit_l_min -24
_diffrn_reflns_number 21457
_diffrn_reflns_theta_full 30.52
_diffrn_reflns_theta_max 30.52
_diffrn_reflns_theta_min 1.81
_exptl_absorpt_coefficient_mu 5.827
_exptl_absorpt_correction_T_max 0.5180
_exptl_absorpt_correction_T_min 0.2571
_exptl_crystal_density_diffrn 1.754
_exptl_crystal_density_method 'not measured'
_exptl_crystal_F_000 1320
_exptl_crystal_size_max 0.32
_exptl_crystal_size_mid 0.22
_exptl_crystal_size_min 0.13
_refine_diff_density_max 0.873
_refine_diff_density_min -0.777
_refine_diff_density_rms 0.085
_refine_ls_extinction_method none
_refine_ls_goodness_of_fit_ref 0.841
_refine_ls_hydrogen_treatment mixed
_refine_ls_matrix_type full
_refine_ls_number_parameters 297
_refine_ls_number_reflns 7864
_refine_ls_number_restraints 1
_refine_ls_restrained_S_all 0.841
_refine_ls_R_factor_all 0.0475
_refine_ls_R_factor_gt 0.0244
_refine_ls_shift/su_max 0.002
_refine_ls_shift/su_mean 0.000
_refine_ls_structure_factor_coef Fsqd
_refine_ls_weighting_details 'w=1/[\s^2^(Fo^2^)+(0.0131P)^2^+0.0000P] where P=(Fo^2^+2Fc^2^)/3'
_refine_ls_weighting_scheme calc
_refine_ls_wR_factor_gt 0.0383
_refine_ls_wR_factor_ref 0.0413
_reflns_number_gt 5439
_reflns_number_total 7864
_reflns_threshold_expression >2sigma(I)
_cod_data_source_file om001034i.cif
_cod_data_source_block str145m
_cod_depositor_comments
;
The following automatic conversions were performed:

'_refine_ls_weighting_scheme' value 'calc
w=1/[\s^2^(Fo^2^)+(0.0131P)^2^+0.0000P] where P=(Fo^2^+2Fc^2^)/3' was
changed to 'calc'. New tag '_refine_ls_weighting_details' was
created. The value of the new tag was set to
'w=1/[\s^2^(Fo^2^)+(0.0131P)^2^+0.0000P] where P=(Fo^2^+2Fc^2^)/3'.

Automatic conversion script
Id: cif_fix_values 3143 2015-03-26 13:38:13Z robertas 
;
_cod_original_sg_symbol_H-M P2(1)/n
_cod_database_code 4077262

loop_
_symmetry_equiv_pos_as_xyz
'x, y, z'
'-x+1/2, y+1/2, -z+1/2'
'-x, -y, -z'
'x-1/2, -y-1/2, z-1/2'

loop_
_atom_site_label
_atom_site_type_symbol
_atom_site_fract_x
_atom_site_fract_y
_atom_site_fract_z
_atom_site_U_iso_or_equiv
_atom_site_adp_type
_atom_site_occupancy
_atom_site_calc_flag
_atom_site_refinement_flags
Pt1 Pt 0.507441(10) 0.086925(7) 0.886509(6) 0.03294(3) Uani 1 d D
Cl1 Cl 0.30664(7) 0.08824(6) 0.81945(4) 0.04845(19) Uani 0.95 d P
Cl1' Cl 0.3828(17) 0.1255(12) 0.7804(9) 0.059(4) Uiso 0.05 d PD
Cl2 Cl 0.55951(9) -0.04430(6) 0.82204(5) 0.0621(2) Uani 1 d .
Cl3 Cl 0.70888(7) 0.07852(6) 0.94919(5) 0.0496(2) Uani 0.95 d P
Cl3' Cl 0.6388(16) 0.0592(11) 0.9940(9) 0.056(4) Uiso 0.05 d PD
P1 P 0.22798(7) 0.24530(5) 1.05276(4) 0.03316(16) Uani 1 d .
C1 C 0.3122(3) 0.15155(17) 1.00757(16) 0.0358(6) Uani 1 d .
H1A H 0.3221 0.1038 1.0457 0.043 Uiso 1 calc R
H1B H 0.2582 0.1290 0.9647 0.043 Uiso 1 calc R
C2 C 0.4465(3) 0.17631(18) 0.97704(16) 0.0383(6) Uani 1 d .
H2A H 0.5202 0.1557 1.0045 0.046 Uiso 1 calc R
C3 C 0.4682(3) 0.22760(18) 0.91100(16) 0.0388(6) Uani 1 d .
H3A H 0.4057 0.2211 0.8712 0.047 Uiso 1 calc R
C4 C 0.5764(3) 0.29119(18) 0.89471(16) 0.0352(6) Uani 1 d .
C5 C 0.6890(3) 0.3009(2) 0.94166(19) 0.0496(8) Uani 1 d .
H5A H 0.6994 0.2652 0.9858 0.060 Uiso 1 calc R
C6 C 0.7840(3) 0.3621(2) 0.9236(2) 0.0631(10) Uani 1 d .
H6A H 0.8586 0.3676 0.9555 0.076 Uiso 1 calc R
C7 C 0.7708(4) 0.4154(3) 0.8593(2) 0.0673(10) Uani 1 d .
H7A H 0.8373 0.4561 0.8475 0.081 Uiso 1 calc R
C8 C 0.6608(4) 0.4100(2) 0.8117(2) 0.0645(9) Uani 1 d .
H8A H 0.6514 0.4475 0.7686 0.077 Uiso 1 calc R
C9 C 0.5623(3) 0.3463(2) 0.82948(18) 0.0498(8) Uani 1 d .
H9A H 0.4877 0.3411 0.7975 0.060 Uiso 1 calc R
C10 C 0.1966(3) 0.32763(19) 0.97832(16) 0.0391(7) Uani 1 d .
C11 C 0.1360(3) 0.3001(2) 0.90908(17) 0.0496(8) Uani 1 d .
H11A H 0.1093 0.2407 0.9035 0.060 Uiso 1 calc R
C12 C 0.1150(3) 0.3597(3) 0.8486(2) 0.0617(10) Uani 1 d .
H12A H 0.0760 0.3401 0.8022 0.074 Uiso 1 calc R
C13 C 0.1512(4) 0.4469(3) 0.8568(2) 0.0758(12) Uani 1 d .
H13A H 0.1378 0.4870 0.8158 0.091 Uiso 1 calc R
C14 C 0.2067(5) 0.4751(3) 0.9246(2) 0.0905(14) Uani 1 d .
H14A H 0.2294 0.5351 0.9303 0.109 Uiso 1 calc R
C15 C 0.2308(4) 0.4162(2) 0.98620(19) 0.0677(10) Uani 1 d .
H15A H 0.2697 0.4367 1.0323 0.081 Uiso 1 calc R
C16 C 0.3236(3) 0.29283(18) 1.13107(16) 0.0372(6) Uani 1 d .
C17 C 0.2791(3) 0.2900(2) 1.20620(17) 0.0543(9) Uani 1 d .
H17A H 0.1977 0.2637 1.2166 0.065 Uiso 1 calc R
C18 C 0.3531(4) 0.3256(3) 1.26711(19) 0.0715(11) Uani 1 d .
H18A H 0.3209 0.3238 1.3179 0.086 Uiso 1 calc R
C19 C 0.4725(4) 0.3632(2) 1.2527(2) 0.0669(10) Uani 1 d .
H19A H 0.5232 0.3859 1.2938 0.080 Uiso 1 calc R
C20 C 0.5186(3) 0.3678(3) 1.1778(2) 0.0699(11) Uani 1 d .
H20A H 0.6002 0.3944 1.1683 0.084 Uiso 1 calc R
C21 C 0.4454(3) 0.3335(2) 1.1161(2) 0.0586(9) Uani 1 d .
H21A H 0.4768 0.3374 1.0652 0.070 Uiso 1 calc R
C22 C 0.0723(3) 0.2066(2) 1.08882(16) 0.0383(7) Uani 1 d .
C23 C -0.0195(3) 0.2689(2) 1.1143(2) 0.0581(8) Uani 1 d .
H23A H 0.0003 0.3298 1.1133 0.070 Uiso 1 calc R
C24 C -0.1413(3) 0.2398(3) 1.1415(2) 0.0718(11) Uani 1 d .
H24A H -0.2025 0.2813 1.1597 0.086 Uiso 1 calc R
C25 C -0.1713(3) 0.1518(3) 1.1416(2) 0.0704(11) Uani 1 d .
H25A H -0.2539 0.1332 1.1589 0.084 Uiso 1 calc R
C26 C -0.0823(4) 0.0898(3) 1.1168(2) 0.0694(10) Uani 1 d .
H26A H -0.1043 0.0293 1.1174 0.083 Uiso 1 calc R
C27 C 0.0411(3) 0.1165(2) 1.09068(19) 0.0530(8) Uani 1 d .
H27A H 0.1024 0.0740 1.0745 0.064 Uiso 1 calc R

loop_
_atom_site_aniso_label
_atom_site_aniso_U_11
_atom_site_aniso_U_22
_atom_site_aniso_U_33
_atom_site_aniso_U_23
_atom_site_aniso_U_13
_atom_site_aniso_U_12
Pt1 0.03618(5) 0.03393(5) 0.02871(5) -0.00279(6) 0.00026(4) 0.00445(6)
Cl1 0.0436(4) 0.0548(5) 0.0468(4) -0.0110(4) -0.0108(3) 0.0001(4)
Cl2 0.0797(6) 0.0575(5) 0.0490(5) -0.0229(4) -0.0097(4) 0.0247(5)
Cl3 0.0417(4) 0.0468(5) 0.0600(5) -0.0055(4) -0.0127(4) 0.0118(4)
P1 0.0351(4) 0.0321(4) 0.0324(4) 0.0003(3) 0.0052(3) 0.0005(3)
C1 0.0403(16) 0.0308(15) 0.0363(15) 0.0005(12) 0.0050(12) 0.0007(12)
C2 0.0408(16) 0.0385(16) 0.0356(15) -0.0034(13) 0.0049(12) 0.0087(13)
C3 0.0430(16) 0.0361(15) 0.0374(15) -0.0081(13) 0.0035(12) 0.0019(13)
C4 0.0360(15) 0.0318(15) 0.0381(15) -0.0049(12) 0.0096(12) 0.0013(12)
C5 0.0442(18) 0.0494(19) 0.055(2) -0.0110(16) 0.0016(15) -0.0057(15)
C6 0.046(2) 0.067(2) 0.076(3) -0.015(2) 0.0070(18) -0.0127(18)
C7 0.065(2) 0.055(2) 0.083(3) -0.007(2) 0.024(2) -0.016(2)
C8 0.081(2) 0.052(2) 0.061(2) 0.008(2) 0.0238(19) 0.000(2)
C9 0.058(2) 0.0420(18) 0.0493(19) 0.0020(15) 0.0086(15) -0.0010(16)
C10 0.0424(16) 0.0361(16) 0.0389(16) 0.0043(13) 0.0083(13) 0.0040(13)
C11 0.0516(19) 0.0481(19) 0.0490(19) 0.0031(16) -0.0081(15) 0.0029(15)
C12 0.058(2) 0.077(3) 0.050(2) 0.011(2) -0.0089(17) 0.008(2)
C13 0.099(3) 0.070(3) 0.058(2) 0.030(2) 0.001(2) 0.003(2)
C14 0.157(4) 0.045(2) 0.069(3) 0.019(2) -0.008(3) -0.016(3)
C15 0.113(3) 0.0448(19) 0.0451(18) 0.0021(18) -0.0013(19) -0.004(2)
C16 0.0370(15) 0.0350(15) 0.0396(16) -0.0024(13) 0.0006(13) 0.0022(13)
C17 0.057(2) 0.063(2) 0.0424(18) 0.0093(17) -0.0030(16) -0.0141(17)
C18 0.085(3) 0.092(3) 0.0377(19) 0.002(2) -0.0085(19) -0.012(2)
C19 0.068(2) 0.065(2) 0.067(3) -0.010(2) -0.027(2) -0.002(2)
C20 0.045(2) 0.075(3) 0.090(3) -0.027(2) -0.005(2) -0.0118(19)
C21 0.0466(18) 0.066(2) 0.063(2) -0.0191(19) 0.0156(17) -0.0089(17)
C22 0.0348(15) 0.0474(18) 0.0327(15) 0.0007(13) 0.0001(12) -0.0035(13)
C23 0.0467(18) 0.057(2) 0.071(2) 0.002(2) 0.0158(16) 0.0058(17)
C24 0.0395(19) 0.096(3) 0.080(3) 0.004(3) 0.0136(18) 0.021(2)
C25 0.038(2) 0.113(4) 0.060(2) 0.014(2) 0.0007(17) -0.013(2)
C26 0.059(2) 0.077(3) 0.072(2) 0.010(2) 0.0055(18) -0.030(2)
C27 0.0475(18) 0.051(2) 0.061(2) 0.0017(17) 0.0080(16) -0.0044(16)

loop_
_atom_type_symbol
_atom_type_description
_atom_type_scat_dispersion_real
_atom_type_scat_dispersion_imag
_atom_type_scat_source
C C 0.0033 0.0016 'International Tables Vol C Tables 4.2.6.8 and 6.1.1.4'
H H 0.0000 0.0000 'International Tables Vol C Tables 4.2.6.8 and 6.1.1.4'
P P 0.1023 0.0942 'International Tables Vol C Tables 4.2.6.8 and 6.1.1.4'
Cl Cl 0.1484 0.1585 'International Tables Vol C Tables 4.2.6.8 and 6.1.1.4'
Pt Pt -1.7033 8.3905 'International Tables Vol C Tables 4.2.6.8 and 6.1.1.4'

loop_
_geom_angle_atom_site_label_1
_geom_angle_atom_site_label_2
_geom_angle_atom_site_label_3
_geom_angle
C2 Pt1 C3 37.37(10)
C2 Pt1 Cl1' 105.0(5)
C3 Pt1 Cl1' 79.0(5)
C2 Pt1 Cl3' 72.6(4)
C3 Pt1 Cl3' 97.2(4)
Cl1' Pt1 Cl3' 175.6(6)
C2 Pt1 Cl3 87.48(8)
C3 Pt1 Cl3 97.19(7)
Cl1' Pt1 Cl3 150.3(5)
Cl3' Pt1 Cl3 27.4(5)
C2 Pt1 Cl2 160.48(8)
C3 Pt1 Cl2 162.08(8)
Cl1' Pt1 Cl2 87.7(5)
Cl3' Pt1 Cl2 95.5(4)
Cl3 Pt1 Cl2 88.38(3)
C2 Pt1 Cl1 95.52(8)
C3 Pt1 Cl1 85.81(7)
Cl1' Pt1 Cl1 29.3(5)
Cl3' Pt1 Cl1 153.3(5)
Cl3 Pt1 Cl1 176.84(3)
Cl2 Pt1 Cl1 88.47(3)
Cl1' Cl1 Pt1 73.0(7)
Cl1 Cl1' Pt1 77.6(8)
Cl3' Cl3 Pt1 76.3(7)
Cl3 Cl3' Pt1 76.3(8)
C16 P1 C22 109.88(13)
C16 P1 C10 110.49(13)
C22 P1 C10 108.34(13)
C16 P1 C1 111.83(12)
C22 P1 C1 108.36(13)
C10 P1 C1 107.84(12)
C2 C1 P1 112.75(18)
C3 C2 C1 124.7(2)
C3 C2 Pt1 72.86(15)
C1 C2 Pt1 111.39(18)
C2 C3 C4 129.3(3)
C2 C3 Pt1 69.77(15)
C4 C3 Pt1 116.53(18)
C9 C4 C5 118.5(3)
C9 C4 C3 117.4(3)
C5 C4 C3 124.1(3)
C6 C5 C4 120.8(3)
C7 C6 C5 120.6(3)
C6 C7 C8 121.2(3)
C7 C8 C9 118.7(3)
C4 C9 C8 120.2(3)
C15 C10 C11 118.5(3)
C15 C10 P1 123.1(2)
C11 C10 P1 118.4(2)
C12 C11 C10 120.7(3)
C13 C12 C11 120.1(3)
C14 C13 C12 119.7(4)
C13 C14 C15 121.5(4)
C10 C15 C14 119.4(3)
C17 C16 C21 118.9(3)
C17 C16 P1 120.8(2)
C21 C16 P1 120.3(2)
C16 C17 C18 121.1(3)
C19 C18 C17 119.9(3)
C18 C19 C20 120.1(3)
C19 C20 C21 120.8(3)
C20 C21 C16 119.1(3)
C27 C22 C23 119.5(3)
C27 C22 P1 121.6(2)
C23 C22 P1 118.9(2)
C22 C23 C24 119.5(3)
C25 C24 C23 120.3(4)
C24 C25 C26 120.9(3)
C25 C26 C27 120.3(4)
C22 C27 C26 119.5(3)

loop_
_geom_bond_atom_site_label_1
_geom_bond_atom_site_label_2
_geom_bond_distance
Pt1 C2 2.138(3)
Pt1 C3 2.178(3)
Pt1 Cl1' 2.274(14)
Pt1 Cl3' 2.295(14)
Pt1 Cl3 2.2956(7)
Pt1 Cl2 2.3104(8)
Pt1 Cl1 2.3220(7)
Cl1 Cl1' 1.165(19)
Cl3 Cl3' 1.087(18)
P1 C16 1.791(3)
P1 C22 1.791(3)
P1 C10 1.795(3)
P1 C1 1.814(3)
C1 C2 1.504(4)
C2 C3 1.383(4)
C3 C4 1.477(4)
C4 C9 1.392(4)
C4 C5 1.394(4)
C5 C6 1.363(4)
C6 C7 1.362(5)
C7 C8 1.375(5)
C8 C9 1.412(4)
C10 C15 1.373(4)
C10 C11 1.391(4)
C11 C12 1.379(4)
C12 C13 1.359(5)
C13 C14 1.352(5)
C14 C15 1.391(5)
C16 C17 1.366(4)
C16 C21 1.399(4)
C17 C18 1.383(4)
C18 C19 1.356(5)
C19 C20 1.369(5)
C20 C21 1.382(4)
C22 C27 1.381(4)
C22 C23 1.387(4)
C23 C24 1.389(4)
C24 C25 1.348(5)
C25 C26 1.360(5)
C26 C27 1.387(4)
